data_7156434
loop_
_publ_author_name
'Minhas, Harsimran K.'
'Riley, William'
'Stuart, Alison M.'
'Urbonaite, Martyna'

_publ_section_title
;
 Activation of the hypervalent fluoroiodane reagent by hydrogen bonding to
 hexafluoroisopropanol.
;
_journal_issue 39
_journal_name_full 'Organic &amp; biomolecular chemistry'
_journal_page_first 7170
_journal_page_last 7173
_journal_paper_doi 10.1039/c8ob02236d
_journal_volume 16
_journal_year 2018
_chemical_formula_moiety 'C11 H11 F O2'
_chemical_formula_sum 'C11 H11 F O2'
_chemical_formula_weight 194.20
_space_group_IT_number 14
_space_group_name_Hall '-P 2ybc'
_space_group_name_H-M_alt 'P 1 21/c 1'
_symmetry_cell_setting monoclinic
_symmetry_space_group_name_Hall '-P 2ybc'
_symmetry_space_group_name_H-M 'P 1 21/c 1'
_atom_sites_solution_hydrogens geom
_atom_sites_solution_primary direct
_atom_sites_solution_secondary difmap
_audit_creation_method SHELXL-97
_audit_update_record
;
2018-08-01 deposited with the CCDC.
2018-09-12 downloaded from the CCDC.
;
_cell_angle_alpha 90.00
_cell_angle_beta 91.199(16)
_cell_angle_gamma 90.00
_cell_formula_units_Z 4
_cell_length_a 5.560(5)
_cell_length_b 7.747(7)
_cell_length_c 22.119(19)
_cell_measurement_reflns_used 850
_cell_measurement_temperature 150(2)
_cell_measurement_theta_max 28.200
_cell_measurement_theta_min 2.786
_cell_volume 952.5(15)
_computing_cell_refinement 'Bruker SMART'
_computing_data_collection 'Bruker SMART'
_computing_data_reduction 'Bruker SHELXTL'
_computing_molecular_graphics 'Bruker SHELXTL'
_computing_publication_material 'Bruker SHELXTL'
_computing_structure_refinement 'SHELXL-97 (Sheldrick, 1997)'
_computing_structure_solution 'SHELXS-97 (Sheldrick, 1990)'
_diffrn_ambient_temperature 150(2)
_diffrn_measured_fraction_theta_full 0.999
_diffrn_measured_fraction_theta_max 0.999
_diffrn_measurement_device_type 'Bruker Apex 2000 CCD area detector'
_diffrn_measurement_method 'phi and omega scans'
_diffrn_radiation_monochromator graphite
_diffrn_radiation_source 'fine-focus sealed tube'
_diffrn_radiation_type MoK\a
_diffrn_radiation_wavelength 0.71073
_diffrn_reflns_av_R_equivalents 0.1163
_diffrn_reflns_av_sigmaI/netI 0.0972
_diffrn_reflns_limit_h_max 6
_diffrn_reflns_limit_h_min -6
_diffrn_reflns_limit_k_max 9
_diffrn_reflns_limit_k_min -9
_diffrn_reflns_limit_l_max 26
_diffrn_reflns_limit_l_min -27
_diffrn_reflns_number 6281
_diffrn_reflns_theta_full 26.00
_diffrn_reflns_theta_max 26.00
_diffrn_reflns_theta_min 1.84
_exptl_absorpt_coefficient_mu 0.105
_exptl_absorpt_correction_T_max 0.970
_exptl_absorpt_correction_T_min 0.060
_exptl_absorpt_correction_type empirical
_exptl_absorpt_process_details
;
absoprtion correction based on 1868 reflections(SADABS);Rint 0.1053 before
correction and 0.0613 after.
;
_exptl_crystal_colour colourless
_exptl_crystal_density_diffrn 1.354
_exptl_crystal_density_method 'not measured'
_exptl_crystal_description block
_exptl_crystal_F_000 408
_exptl_crystal_size_max 0.31
_exptl_crystal_size_mid 0.15
_exptl_crystal_size_min 0.13
_refine_diff_density_max 0.334
_refine_diff_density_min -0.324
_refine_diff_density_rms 0.079
_refine_ls_extinction_method none
_refine_ls_goodness_of_fit_ref 0.934
_refine_ls_hydrogen_treatment constr
_refine_ls_matrix_type full
_refine_ls_number_parameters 128
_refine_ls_number_reflns 1872
_refine_ls_number_restraints 0
_refine_ls_restrained_S_all 0.934
_refine_ls_R_factor_all 0.1177
_refine_ls_R_factor_gt 0.0756
_refine_ls_shift/su_max 0.000
_refine_ls_shift/su_mean 0.000
_refine_ls_structure_factor_coef Fsqd
_refine_ls_weighting_details 'calc w=1/[\s^2^(Fo^2^)+(0.0872P)^2^+0.0000P] where P=(Fo^2^+2Fc^2^)/3'
_refine_ls_weighting_scheme calc
_refine_ls_wR_factor_gt 0.1612
_refine_ls_wR_factor_ref 0.1789
_reflns_number_gt 1137
_reflns_number_total 1872
_reflns_threshold_expression >2sigma(I)
_cod_data_source_file c8ob02236d2.cif
_cod_data_source_block 17056
_cod_depositor_comments
;
The following automatic conversions were performed:

'_symmetry_cell_setting' value 'Monoclinic' changed to 'monoclinic'
according to
/home/data/users/saulius/crontab/automatic-downloads/rss-feeds/RSC/lib/dictionaries/cif_core.dic
dictionary named 'cif_core.dic' version 2.4.2 from 2011-04-26.

Automatic conversion script
Id: cif_fix_values 4973 2017-02-22 13:04:09Z antanas 

 Adding full bibliography for 7156434--7156436.cif.
;
_cod_original_cell_volume 952.4(14)
_cod_original_sg_symbol_H-M P2(1)/c
_cod_database_code 7156434

loop_
_symmetry_equiv_pos_as_xyz
'x, y, z'
'-x, y+1/2, -z+1/2'
'-x, -y, -z'
'x, -y-1/2, z-1/2'

loop_
_atom_site_label
_atom_site_type_symbol
_atom_site_fract_x
_atom_site_fract_y
_atom_site_fract_z
_atom_site_U_iso_or_equiv
_atom_site_adp_type
_atom_site_occupancy
_atom_site_symmetry_multiplicity
_atom_site_calc_flag
_atom_site_refinement_flags
F1 F 0.4643(3) 0.6056(2) 0.09462(7) 0.0400(5) Uani 1 1 d .
O1 O 0.7025(4) 0.6644(3) 0.01645(8) 0.0423(6) Uani 1 1 d .
O2 O 0.7296(4) 0.9150(3) -0.03294(9) 0.0560(7) Uani 1 1 d .
C1 C 0.7058(5) 0.6058(4) 0.07732(12) 0.0336(7) Uani 1 1 d .
C2 C 0.8402(5) 0.7448(4) 0.11349(12) 0.0311(7) Uani 1 1 d .
H2 H 1.0162 0.7240 0.1086 0.037 Uiso 1 1 calc R
C3 C 0.7750(6) 0.9070(4) 0.07754(12) 0.0408(8) Uani 1 1 d .
H3A H 0.6273 0.9614 0.0930 0.049 Uiso 1 1 calc R
H3B H 0.9078 0.9921 0.0792 0.049 Uiso 1 1 calc R
C4 C 0.7351(5) 0.8399(5) 0.01444(13) 0.0421(9) Uani 1 1 d .
C5 C 0.7931(5) 0.7463(3) 0.18061(12) 0.0262(6) Uani 1 1 d .
C6 C 0.5910(5) 0.8237(3) 0.20457(12) 0.0305(7) Uani 1 1 d .
H6 H 0.4764 0.8770 0.1782 0.037 Uiso 1 1 calc R
C7 C 0.5534(5) 0.8245(4) 0.26620(12) 0.0346(7) Uani 1 1 d .
H7 H 0.4153 0.8796 0.2818 0.042 Uiso 1 1 calc R
C8 C 0.7170(5) 0.7450(4) 0.30507(12) 0.0336(7) Uani 1 1 d .
H8 H 0.6907 0.7443 0.3474 0.040 Uiso 1 1 calc R
C9 C 0.9185(5) 0.6667(4) 0.28218(13) 0.0358(8) Uani 1 1 d .
H9 H 1.0315 0.6121 0.3087 0.043 Uiso 1 1 calc R
C10 C 0.9563(5) 0.6675(4) 0.22043(12) 0.0305(7) Uani 1 1 d .
H10 H 1.0957 0.6136 0.2050 0.037 Uiso 1 1 calc R
C11 C 0.7986(6) 0.4240(4) 0.08036(13) 0.0443(8) Uani 1 1 d .
H11A H 0.8013 0.3845 0.1225 0.067 Uiso 1 1 calc R
H11B H 0.9619 0.4200 0.0646 0.067 Uiso 1 1 calc R
H11C H 0.6932 0.3486 0.0560 0.067 Uiso 1 1 calc R

loop_
_atom_site_aniso_label
_atom_site_aniso_U_11
_atom_site_aniso_U_22
_atom_site_aniso_U_33
_atom_site_aniso_U_23
_atom_site_aniso_U_13
_atom_site_aniso_U_12
F1 0.0350(9) 0.0542(11) 0.0309(10) -0.0083(8) 0.0057(7) -0.0010(8)
O1 0.0498(13) 0.0596(16) 0.0174(11) -0.0040(10) 0.0038(9) 0.0020(11)
O2 0.0590(15) 0.0887(18) 0.0206(12) 0.0146(12) 0.0092(10) 0.0050(13)
C1 0.0322(15) 0.0505(19) 0.0184(15) -0.0050(13) 0.0077(11) 0.0008(14)
C2 0.0274(15) 0.0431(18) 0.0230(16) 0.0017(13) 0.0056(11) -0.0008(13)
C3 0.0520(19) 0.0478(19) 0.0227(16) 0.0074(14) 0.0074(13) -0.0102(16)
C4 0.0365(17) 0.070(3) 0.0199(17) 0.0071(16) 0.0073(12) 0.0018(16)
C5 0.0301(15) 0.0271(15) 0.0216(14) -0.0022(12) 0.0051(11) -0.0016(12)
C6 0.0345(16) 0.0318(16) 0.0253(16) 0.0036(12) 0.0025(12) 0.0009(13)
C7 0.0386(16) 0.0401(18) 0.0256(16) -0.0022(13) 0.0106(12) -0.0020(14)
C8 0.0466(18) 0.0385(17) 0.0159(15) 0.0001(12) 0.0047(12) -0.0100(15)
C9 0.0480(18) 0.0342(17) 0.0248(16) 0.0032(13) -0.0060(13) 0.0003(14)
C10 0.0331(15) 0.0309(16) 0.0276(16) -0.0032(12) 0.0032(12) 0.0031(13)
C11 0.055(2) 0.048(2) 0.0302(18) -0.0093(15) 0.0052(14) 0.0107(16)

loop_
_atom_type_symbol
_atom_type_description
_atom_type_scat_dispersion_real
_atom_type_scat_dispersion_imag
_atom_type_scat_source
C C 0.0033 0.0016 'International Tables Vol C Tables 4.2.6.8 and 6.1.1.4'
H H 0.0000 0.0000 'International Tables Vol C Tables 4.2.6.8 and 6.1.1.4'
O O 0.0106 0.0060 'International Tables Vol C Tables 4.2.6.8 and 6.1.1.4'
F F 0.0171 0.0103 'International Tables Vol C Tables 4.2.6.8 and 6.1.1.4'

loop_
_geom_angle_atom_site_label_1
_geom_angle_atom_site_label_2
_geom_angle_atom_site_label_3
_geom_angle
C4 O1 C1 110.4(2)
F1 C1 O1 105.4(2)
F1 C1 C11 108.4(2)
O1 C1 C11 109.9(2)
F1 C1 C2 108.6(2)
O1 C1 C2 105.5(2)
C11 C1 C2 118.3(2)
C5 C2 C3 117.4(2)
C5 C2 C1 115.2(2)
C3 C2 C1 101.5(2)
C5 C2 H2 107.4
C3 C2 H2 107.4
C1 C2 H2 107.4
C4 C3 C2 103.2(3)
C4 C3 H3A 111.1
C2 C3 H3A 111.1
C4 C3 H3B 111.1
C2 C3 H3B 111.1
H3A C3 H3B 109.1
O2 C4 O1 120.5(3)
O2 C4 C3 130.2(4)
O1 C4 C3 109.3(3)
C6 C5 C10 118.0(3)
C6 C5 C2 122.4(2)
C10 C5 C2 119.6(2)
C7 C6 C5 121.2(3)
C7 C6 H6 119.4
C5 C6 H6 119.4
C8 C7 C6 120.0(3)
C8 C7 H7 120.0
C6 C7 H7 120.0
C9 C8 C7 119.7(3)
C9 C8 H8 120.1
C7 C8 H8 120.1
C8 C9 C10 120.0(3)
C8 C9 H9 120.0
C10 C9 H9 120.0
C9 C10 C5 121.0(3)
C9 C10 H10 119.5
C5 C10 H10 119.5
C1 C11 H11A 109.5
C1 C11 H11B 109.5
H11A C11 H11B 109.5
C1 C11 H11C 109.5
H11A C11 H11C 109.5
H11B C11 H11C 109.5

loop_
_geom_bond_atom_site_label_1
_geom_bond_atom_site_label_2
_geom_bond_distance
F1 C1 1.404(3)
O1 C4 1.372(4)
O1 C1 1.421(3)
O2 C4 1.198(4)
C1 C11 1.501(4)
C1 C2 1.527(4)
C2 C5 1.513(4)
C2 C3 1.527(4)
C2 H2 1.0000
C3 C4 1.502(4)
C3 H3A 0.9900
C3 H3B 0.9900
C5 C6 1.388(4)
C5 C10 1.392(4)
C6 C7 1.384(4)
C6 H6 0.9500
C7 C8 1.383(4)
C7 H7 0.9500
C8 C9 1.380(4)
C8 H8 0.9500
C9 C10 1.386(4)
C9 H9 0.9500
C10 H10 0.9500
C11 H11A 0.9800
C11 H11B 0.9800
C11 H11C 0.9800

loop_
_geom_torsion_atom_site_label_1
_geom_torsion_atom_site_label_2
_geom_torsion_atom_site_label_3
_geom_torsion_atom_site_label_4
_geom_torsion
C4 O1 C1 F1 92.9(3)
C4 O1 C1 C11 -150.5(2)
C4 O1 C1 C2 -21.9(3)
F1 C1 C2 C5 46.6(3)
O1 C1 C2 C5 159.1(2)
C11 C1 C2 C5 -77.5(3)
F1 C1 C2 C3 -81.4(2)
O1 C1 C2 C3 31.1(3)
C11 C1 C2 C3 154.5(3)
C5 C2 C3 C4 -155.2(2)
C1 C2 C3 C4 -28.6(3)
C1 O1 C4 O2 -177.4(3)
C1 O1 C4 C3 2.7(3)
C2 C3 C4 O2 -162.5(3)
C2 C3 C4 O1 17.4(3)
C3 C2 C5 C6 38.2(4)
C1 C2 C5 C6 -81.3(3)
C3 C2 C5 C10 -141.9(3)
C1 C2 C5 C10 98.6(3)
C10 C5 C6 C7 0.7(4)
C2 C5 C6 C7 -179.4(3)
C5 C6 C7 C8 -1.0(4)
C6 C7 C8 C9 0.7(4)
C7 C8 C9 C10 -0.1(4)
C8 C9 C10 C5 -0.1(4)
C6 C5 C10 C9 -0.1(4)
C2 C5 C10 C9 180.0(2)
